data_1502510
loop_
_publ_author_name
'Ozawa, Takuya'
'Kurahashi, Takuya'
'Matsubara, Seijiro'

_publ_section_title
;
 Dehydrogenative Diels-Alder reaction.
;
_journal_issue 19
_journal_name_full 'Organic letters'
_journal_page_first 5390
_journal_page_last 5393
_journal_paper_doi 10.1021/ol202283d
_journal_volume 13
_journal_year 2011
_chemical_formula_sum 'C22 H24 F N O2 S Si'
_chemical_formula_weight 413.57
_chemical_name_systematic
; 
 ? 
;
_space_group_IT_number 14
_symmetry_cell_setting monoclinic
_symmetry_space_group_name_Hall '-P 2ybc'
_symmetry_space_group_name_H-M 'P 1 21/c 1'
_atom_sites_solution_hydrogens geom
_atom_sites_solution_primary direct
_atom_sites_solution_secondary difmap
_audit_creation_method SHELXL-97
_cell_angle_alpha 90.00
_cell_angle_beta 101.024(2)
_cell_angle_gamma 90.00
_cell_formula_units_Z 4
_cell_length_a 18.035(3)
_cell_length_b 10.7310(15)
_cell_length_c 11.3278(15)
_cell_measurement_reflns_used 4618
_cell_measurement_temperature 273(2)
_cell_measurement_theta_max 26.32
_cell_measurement_theta_min 2.22
_cell_volume 2151.9(5)
_computing_cell_refinement 'Bruker SMART'
_computing_data_collection 'Bruker SMART'
_computing_data_reduction 'Bruker SAINT'
_computing_molecular_graphics 'Bruker SHELXTL'
_computing_publication_material 'Bruker SHELXTL'
_computing_structure_refinement 'SHELXL-97 (Sheldrick, 1997)'
_computing_structure_solution 'SHELXS-97 (Sheldrick, 1990)'
_diffrn_ambient_temperature 273(2)
_diffrn_measured_fraction_theta_full 0.984
_diffrn_measured_fraction_theta_max 0.984
_diffrn_measurement_device_type 'CCD area detector'
_diffrn_measurement_method 'phi and omega scans'
_diffrn_radiation_monochromator graphite
_diffrn_radiation_source 'fine-focus sealed tube'
_diffrn_radiation_type MoK\a
_diffrn_radiation_wavelength 0.71073
_diffrn_reflns_av_R_equivalents 0.0262
_diffrn_reflns_av_sigmaI/netI 0.0265
_diffrn_reflns_limit_h_max 23
_diffrn_reflns_limit_h_min -14
_diffrn_reflns_limit_k_max 12
_diffrn_reflns_limit_k_min -13
_diffrn_reflns_limit_l_max 13
_diffrn_reflns_limit_l_min -14
_diffrn_reflns_number 12562
_diffrn_reflns_theta_full 27.02
_diffrn_reflns_theta_max 27.02
_diffrn_reflns_theta_min 2.22
_exptl_absorpt_coefficient_mu 0.232
_exptl_absorpt_correction_T_max 0.9551
_exptl_absorpt_correction_T_min 0.9338
_exptl_absorpt_correction_type none
_exptl_crystal_colour colorless
_exptl_crystal_density_diffrn 1.277
_exptl_crystal_density_method 'not measured'
_exptl_crystal_description column
_exptl_crystal_F_000 872
_exptl_crystal_size_max 0.30
_exptl_crystal_size_mid 0.20
_exptl_crystal_size_min 0.20
_refine_diff_density_max 0.477
_refine_diff_density_min -0.237
_refine_diff_density_rms 0.056
_refine_ls_extinction_method none
_refine_ls_goodness_of_fit_ref 1.037
_refine_ls_hydrogen_treatment constr
_refine_ls_matrix_type full
_refine_ls_number_parameters 257
_refine_ls_number_reflns 4629
_refine_ls_number_restraints 0
_refine_ls_restrained_S_all 1.037
_refine_ls_R_factor_all 0.0683
_refine_ls_R_factor_gt 0.0555
_refine_ls_shift/su_max 0.001
_refine_ls_shift/su_mean 0.000
_refine_ls_structure_factor_coef Fsqd
_refine_ls_weighting_details 'calc w=1/[\s^2^(Fo^2^)+(0.0993P)^2^+0.3927P] where P=(Fo^2^+2Fc^2^)/3'
_refine_ls_weighting_scheme calc
_refine_ls_wR_factor_gt 0.1524
_refine_ls_wR_factor_ref 0.1651
_reflns_number_gt 3615
_reflns_number_total 4629
_reflns_threshold_expression >2sigma(I)
_cod_data_source_file ol202283d_si_003.cif
_cod_data_source_block 2b
_cod_depositor_comments
;
The following automatic conversions were performed:

'_symmetry_cell_setting' value 'Monoclinic' changed to 'monoclinic'
according to /home/saulius/struct/CIF-dictionaries/cif_core.dic
dictionary named 'cif_core.dic' version 2.4.1 from 2010-06-29.

Automatic conversion script
Id: cif_fix_values 1715 2011-07-08 13:25:40Z adriana 
;
_cod_original_sg_symbol_H-M P2(1)/c
_cod_database_code 1502510

loop_
_symmetry_equiv_pos_as_xyz
'x, y, z'
'-x, y+1/2, -z+1/2'
'-x, -y, -z'
'x, -y-1/2, z-1/2'

loop_
_atom_site_label
_atom_site_type_symbol
_atom_site_fract_x
_atom_site_fract_y
_atom_site_fract_z
_atom_site_U_iso_or_equiv
_atom_site_adp_type
_atom_site_occupancy
_atom_site_symmetry_multiplicity
_atom_site_calc_flag
_atom_site_refinement_flags
F1 F 0.04924(14) 0.14040(19) 1.0374(2) 0.1282(8) Uani 1 1 d .
N1 N 0.30426(9) 0.52784(18) 0.61764(16) 0.0593(4) Uani 1 1 d .
O1 O 0.33321(10) 0.74399(18) 0.57418(17) 0.0810(5) Uani 1 1 d .
O2 O 0.39094(10) 0.5684(2) 0.48114(15) 0.0904(6) Uani 1 1 d .
C1 C 0.17538(11) 0.43617(17) 0.82019(17) 0.0481(4) Uani 1 1 d .
C2 C 0.22788(11) 0.45036(17) 0.74640(17) 0.0480(4) Uani 1 1 d .
C3 C 0.25595(12) 0.5700(2) 0.7011(2) 0.0565(5) Uani 1 1 d .
H3A H 0.2143 0.6203 0.6597 0.068 Uiso 1 1 calc R
H3B H 0.2848 0.6182 0.7666 0.068 Uiso 1 1 calc R
C4 C 0.16185(12) 0.31009(19) 0.85551(18) 0.0549(5) Uani 1 1 d .
C5 C 0.44374(12) 0.6209(2) 0.70393(19) 0.0554(5) Uani 1 1 d .
C6 C 0.32043(13) 0.3930(2) 0.6303(2) 0.0660(6) Uani 1 1 d .
H6A H 0.3723 0.3781 0.6701 0.079 Uiso 1 1 calc R
H6B H 0.3113 0.3519 0.5526 0.079 Uiso 1 1 calc R
C7 C 0.26623(12) 0.3494(2) 0.70584(19) 0.0558(5) Uani 1 1 d .
C8 C 0.50013(14) 0.6845(2) 0.9027(2) 0.0706(6) Uani 1 1 d .
H8 H 0.4997 0.7350 0.9693 0.085 Uiso 1 1 calc R
C9 C 0.44248(13) 0.6953(2) 0.8037(2) 0.0627(5) Uani 1 1 d .
H9 H 0.4033 0.7517 0.8039 0.075 Uiso 1 1 calc R
C10 C 0.20102(13) 0.2083(2) 0.8157(2) 0.0634(6) Uani 1 1 d .
C11 C 0.25326(13) 0.2303(2) 0.7401(2) 0.0655(6) Uani 1 1 d .
H11 H 0.2789 0.1639 0.7135 0.079 Uiso 1 1 calc R
C12 C 0.11013(15) 0.2832(2) 0.9320(2) 0.0699(6) Uani 1 1 d .
H12 H 0.0832 0.3474 0.9595 0.084 Uiso 1 1 calc R
C13 C 0.55838(14) 0.6007(2) 0.9050(2) 0.0687(6) Uani 1 1 d .
C14 C 0.50276(12) 0.5390(2) 0.7038(2) 0.0694(6) Uani 1 1 d .
H14 H 0.5043 0.4904 0.6363 0.083 Uiso 1 1 calc R
C15 C 0.55931(13) 0.5296(3) 0.8040(3) 0.0758(7) Uani 1 1 d .
H15 H 0.5989 0.4742 0.8035 0.091 Uiso 1 1 calc R
C16 C 0.09987(19) 0.1638(3) 0.9652(3) 0.0864(9) Uani 1 1 d .
C17 C 0.18743(19) 0.0862(2) 0.8545(3) 0.0834(9) Uani 1 1 d .
H17 H 0.2133 0.0195 0.8289 0.100 Uiso 1 1 calc R
C18 C 0.61945(18) 0.5869(3) 1.0158(3) 0.1010(10) Uani 1 1 d .
H18A H 0.6080 0.5172 1.0624 0.152 Uiso 1 1 calc R
H18B H 0.6220 0.6614 1.0633 0.152 Uiso 1 1 calc R
H18C H 0.6672 0.5734 0.9922 0.152 Uiso 1 1 calc R
C19 C 0.1377(2) 0.0644(3) 0.9280(3) 0.0967(11) Uani 1 1 d .
H19 H 0.1293 -0.0161 0.9528 0.116 Uiso 1 1 calc R
C20 C 0.1466(3) 0.7254(3) 0.8238(4) 0.147(2) Uani 1 1 d .
H20A H 0.1198 0.7880 0.8593 0.220 Uiso 1 1 calc R
H20B H 0.1319 0.7290 0.7378 0.220 Uiso 1 1 calc R
H20C H 0.1999 0.7399 0.8465 0.220 Uiso 1 1 calc R
C21 C 0.1533(2) 0.5750(4) 1.0440(3) 0.1025(11) Uani 1 1 d .
H21A H 0.2053 0.5999 1.0647 0.154 Uiso 1 1 calc R
H21B H 0.1473 0.4940 1.0768 0.154 Uiso 1 1 calc R
H21C H 0.1224 0.6340 1.0763 0.154 Uiso 1 1 calc R
C22 C 0.01972(17) 0.5459(4) 0.8254(3) 0.1113(12) Uani 1 1 d .
H22A H -0.0066 0.6213 0.8373 0.167 Uiso 1 1 calc R
H22B H 0.0029 0.4797 0.8709 0.167 Uiso 1 1 calc R
H22C H 0.0095 0.5245 0.7416 0.167 Uiso 1 1 calc R
S1 S 0.36663(3) 0.62250(6) 0.58229(5) 0.0640(2) Uani 1 1 d .
Si1 Si 0.12375(4) 0.56960(6) 0.87727(6) 0.0621(2) Uani 1 1 d .

loop_
_atom_site_aniso_label
_atom_site_aniso_U_11
_atom_site_aniso_U_22
_atom_site_aniso_U_33
_atom_site_aniso_U_23
_atom_site_aniso_U_13
_atom_site_aniso_U_12
F1 0.1629(19) 0.1113(15) 0.1179(15) 0.0297(12) 0.0458(14) -0.0567(13)
N1 0.0539(9) 0.0695(11) 0.0575(10) -0.0060(8) 0.0183(8) 0.0016(8)
O1 0.0663(10) 0.0885(12) 0.0892(12) 0.0336(10) 0.0176(9) 0.0077(9)
O2 0.0762(11) 0.1503(19) 0.0499(9) -0.0060(10) 0.0252(8) -0.0041(11)
C1 0.0523(10) 0.0442(10) 0.0458(10) 0.0008(8) 0.0044(8) -0.0037(8)
C2 0.0485(10) 0.0469(10) 0.0464(10) -0.0037(8) 0.0030(8) 0.0022(8)
C3 0.0588(12) 0.0538(11) 0.0621(12) -0.0001(9) 0.0248(10) 0.0011(9)
C4 0.0611(12) 0.0485(11) 0.0493(10) 0.0028(8) -0.0040(9) -0.0093(9)
C5 0.0533(11) 0.0623(12) 0.0531(11) 0.0049(9) 0.0160(9) -0.0013(9)
C6 0.0602(12) 0.0738(15) 0.0653(13) -0.0166(11) 0.0148(10) 0.0089(11)
C7 0.0540(11) 0.0554(12) 0.0540(11) -0.0105(9) 0.0005(9) 0.0055(9)
C8 0.0793(15) 0.0710(15) 0.0613(13) -0.0088(11) 0.0130(12) -0.0150(12)
C9 0.0666(13) 0.0565(12) 0.0675(13) -0.0017(10) 0.0190(11) 0.0017(10)
C10 0.0732(14) 0.0455(11) 0.0609(12) 0.0001(9) -0.0135(11) -0.0032(10)
C11 0.0694(14) 0.0505(12) 0.0690(14) -0.0151(10) -0.0063(11) 0.0111(10)
C12 0.0802(15) 0.0613(13) 0.0660(13) 0.0082(11) 0.0084(12) -0.0183(12)
C13 0.0645(13) 0.0666(14) 0.0710(14) 0.0120(12) 0.0029(11) -0.0169(11)
C14 0.0570(12) 0.0796(16) 0.0731(14) -0.0153(12) 0.0162(11) 0.0051(11)
C15 0.0578(13) 0.0730(15) 0.0925(18) -0.0055(13) 0.0039(12) 0.0074(11)
C16 0.108(2) 0.0728(18) 0.0724(16) 0.0150(13) 0.0015(15) -0.0348(16)
C17 0.110(2) 0.0473(13) 0.0780(17) -0.0003(12) -0.0189(16) -0.0045(13)
C18 0.093(2) 0.111(2) 0.0856(19) 0.0230(17) -0.0182(16) -0.0309(18)
C19 0.134(3) 0.0601(17) 0.0798(18) 0.0198(14) -0.0193(19) -0.0336(17)
C20 0.231(5) 0.0540(17) 0.203(4) 0.024(2) 0.161(4) 0.036(2)
C21 0.119(2) 0.120(3) 0.0755(18) -0.0357(17) 0.0356(17) -0.037(2)
C22 0.0758(18) 0.154(3) 0.104(2) 0.006(2) 0.0156(17) 0.035(2)
S1 0.0550(3) 0.0892(5) 0.0501(3) 0.0084(3) 0.0160(2) 0.0006(3)
Si1 0.0760(4) 0.0545(4) 0.0633(4) 0.0032(3) 0.0321(3) 0.0044(3)

loop_
_atom_type_symbol
_atom_type_description
_atom_type_scat_dispersion_real
_atom_type_scat_dispersion_imag
_atom_type_scat_source
C C 0.0033 0.0016 'International Tables Vol C Tables 4.2.6.8 and 6.1.1.4'
H H 0.0000 0.0000 'International Tables Vol C Tables 4.2.6.8 and 6.1.1.4'
N N 0.0061 0.0033 'International Tables Vol C Tables 4.2.6.8 and 6.1.1.4'
O O 0.0106 0.0060 'International Tables Vol C Tables 4.2.6.8 and 6.1.1.4'
F F 0.0171 0.0103 'International Tables Vol C Tables 4.2.6.8 and 6.1.1.4'
Si Si 0.0817 0.0704 'International Tables Vol C Tables 4.2.6.8 and 6.1.1.4'
S S 0.1246 0.1234 'International Tables Vol C Tables 4.2.6.8 and 6.1.1.4'

loop_
_geom_angle_atom_site_label_1
_geom_angle_atom_site_label_2
_geom_angle_atom_site_label_3
_geom_angle
C3 N1 C6 111.61(17)
C3 N1 S1 119.28(15)
C6 N1 S1 120.27(15)
C2 C1 C4 116.16(18)
C2 C1 Si1 124.17(14)
C4 C1 Si1 119.66(15)
C1 C2 C7 123.14(18)
C1 C2 C3 127.76(17)
C7 C2 C3 109.05(18)
N1 C3 C2 103.61(16)
N1 C3 H3A 111.0
C2 C3 H3A 111.0
N1 C3 H3B 111.0
C2 C3 H3B 111.0
H3A C3 H3B 109.0
C12 C4 C10 117.5(2)
C12 C4 C1 121.7(2)
C10 C4 C1 120.8(2)
C14 C5 C9 120.0(2)
C14 C5 S1 119.94(18)
C9 C5 S1 119.88(17)
N1 C6 C7 102.97(16)
N1 C6 H6A 111.2
C7 C6 H6A 111.2
N1 C6 H6B 111.2
C7 C6 H6B 111.2
H6A C6 H6B 109.1
C11 C7 C2 120.3(2)
C11 C7 C6 128.5(2)
C2 C7 C6 111.21(19)
C13 C8 C9 121.5(2)
C13 C8 H8 119.3
C9 C8 H8 119.3
C8 C9 C5 119.1(2)
C8 C9 H9 120.4
C5 C9 H9 120.4
C11 C10 C17 121.2(2)
C11 C10 C4 119.7(2)
C17 C10 C4 119.1(3)
C7 C11 C10 119.9(2)
C7 C11 H11 120.0
C10 C11 H11 120.0
C16 C12 C4 120.1(3)
C16 C12 H12 120.0
C4 C12 H12 120.0
C15 C13 C8 118.4(2)
C15 C13 C18 120.9(3)
C8 C13 C18 120.7(3)
C15 C14 C5 119.7(2)
C15 C14 H14 120.2
C5 C14 H14 120.2
C14 C15 C13 121.3(2)
C14 C15 H15 119.4
C13 C15 H15 119.4
C12 C16 F1 118.9(3)
C12 C16 C19 123.1(3)
F1 C16 C19 118.0(3)
C19 C17 C10 121.6(3)
C19 C17 H17 119.2
C10 C17 H17 119.2
C13 C18 H18A 109.5
C13 C18 H18B 109.5
H18A C18 H18B 109.5
C13 C18 H18C 109.5
H18A C18 H18C 109.5
H18B C18 H18C 109.5
C17 C19 C16 118.6(3)
C17 C19 H19 120.7
C16 C19 H19 120.7
Si1 C20 H20A 109.5
Si1 C20 H20B 109.5
H20A C20 H20B 109.5
Si1 C20 H20C 109.5
H20A C20 H20C 109.5
H20B C20 H20C 109.5
Si1 C21 H21A 109.5
Si1 C21 H21B 109.5
H21A C21 H21B 109.5
Si1 C21 H21C 109.5
H21A C21 H21C 109.5
H21B C21 H21C 109.5
Si1 C22 H22A 109.5
Si1 C22 H22B 109.5
H22A C22 H22B 109.5
Si1 C22 H22C 109.5
H22A C22 H22C 109.5
H22B C22 H22C 109.5
O2 S1 O1 120.63(12)
O2 S1 N1 106.11(11)
O1 S1 N1 106.43(10)
O2 S1 C5 107.85(11)
O1 S1 C5 108.61(11)
N1 S1 C5 106.37(10)
C20 Si1 C21 105.39(19)
C20 Si1 C22 107.0(2)
C21 Si1 C22 113.39(16)
C20 Si1 C1 114.68(12)
C21 Si1 C1 107.88(14)
C22 Si1 C1 108.63(14)

loop_
_geom_bond_atom_site_label_1
_geom_bond_atom_site_label_2
_geom_bond_distance
F1 C16 1.361(4)
N1 C3 1.474(3)
N1 C6 1.477(3)
N1 S1 1.6216(19)
O1 S1 1.4319(19)
O2 S1 1.4263(18)
C1 C2 1.386(3)
C1 C4 1.445(3)
C1 Si1 1.888(2)
C2 C7 1.409(3)
C2 C3 1.506(3)
C3 H3A 0.9700
C3 H3B 0.9700
C4 C12 1.419(3)
C4 C10 1.421(3)
C5 C14 1.381(3)
C5 C9 1.388(3)
C5 S1 1.761(2)
C6 C7 1.492(3)
C6 H6A 0.9700
C6 H6B 0.9700
C7 C11 1.369(3)
C8 C13 1.380(4)
C8 C9 1.380(3)
C8 H8 0.9300
C9 H9 0.9300
C10 C11 1.409(4)
C10 C17 1.418(3)
C11 H11 0.9300
C12 C16 1.357(4)
C12 H12 0.9300
C13 C15 1.378(4)
C13 C18 1.511(4)
C14 C15 1.377(3)
C14 H14 0.9300
C15 H15 0.9300
C16 C19 1.375(5)
C17 C19 1.356(5)
C17 H17 0.9300
C18 H18A 0.9600
C18 H18B 0.9600
C18 H18C 0.9600
C19 H19 0.9300
C20 Si1 1.851(3)
C20 H20A 0.9600
C20 H20B 0.9600
C20 H20C 0.9600
C21 Si1 1.862(3)
C21 H21A 0.9600
C21 H21B 0.9600
C21 H21C 0.9600
C22 Si1 1.873(3)
C22 H22A 0.9600
C22 H22B 0.9600
C22 H22C 0.9600
